data_7705590
loop_
_publ_author_name
'Longevial, Jean-Fran\,cois'
'Miyagawa, Kazuya'
'Shinokubo, Hiroshi'

_publ_section_title
;
 Site-selective halogenation on <i>meso</i>-mesityl substituents of
 10,20-dimesityl-5,15-diazaporphyrins with an AuX<sub>3</sub>/AgOTf
 combination.
;
_journal_issue 42
_journal_name_full 'Dalton transactions (Cambridge, England : 2003)'
_journal_page_first 14786
_journal_page_last 14789
_journal_paper_doi 10.1039/d0dt02727h
_journal_volume 49
_journal_year 2020
_chemical_formula_sum 'C18 H14 Cl N3'
_chemical_formula_weight 307.77
_space_group_crystal_system monoclinic
_space_group_IT_number 14
_space_group_name_Hall '-P 2yab'
_space_group_name_H-M_alt 'P 1 21/a 1'
_atom_sites_solution_hydrogens geom
_audit_update_record
;
2020-08-01 deposited with the CCDC.	2020-10-05 downloaded from the CCDC.
;
_cell_angle_alpha 90
_cell_angle_beta 114.206(9)
_cell_angle_gamma 90
_cell_formula_units_Z 4
_cell_length_a 7.8431(6)
_cell_length_b 23.827(2)
_cell_length_c 8.7706(7)
_cell_measurement_reflns_used 135
_cell_measurement_temperature 93.(2)
_cell_measurement_theta_max 24.9329
_cell_measurement_theta_min 4.1645
_cell_volume 1494.9(2)
_computing_cell_refinement 'CrysAlisPro 1.171.38.41 (Rigaku OD, 2015)'
_computing_data_collection 'CrysAlisPro 1.171.38.41 (Rigaku OD, 2015)'
_computing_data_reduction 'CrysAlisPro 1.171.38.41 (Rigaku OD, 2015)'
_computing_molecular_graphics 'Bruker SHELXTL'
_computing_publication_material 'Bruker SHELXTL'
_computing_structure_refinement 'SHELXL-2018/3 (Sheldrick, 2018)'
_computing_structure_solution 'SHELXT 2014/5 (Sheldrick, 2014)'
_diffrn_ambient_temperature 93.(2)
_diffrn_measured_fraction_theta_full 0.997
_diffrn_measured_fraction_theta_max 0.997
_diffrn_measurement_device_type 'dtrek-CrysAlisPro-abstract goniometer imported rigaku-d*trek images'
_diffrn_measurement_method '\w scans'
_diffrn_radiation_monochromator graphite
_diffrn_radiation_type 'Mo K\a'
_diffrn_radiation_wavelength 0.71073
_diffrn_reflns_av_R_equivalents 0.0303
_diffrn_reflns_av_unetI/netI 0.0291
_diffrn_reflns_limit_h_max 9
_diffrn_reflns_limit_h_min -9
_diffrn_reflns_limit_k_max 29
_diffrn_reflns_limit_k_min -28
_diffrn_reflns_limit_l_max 10
_diffrn_reflns_limit_l_min -9
_diffrn_reflns_number 10305
_diffrn_reflns_theta_full 26.00
_diffrn_reflns_theta_max 26.00
_diffrn_reflns_theta_min 2.55
_diffrn_source 'fine-focus sealed X-ray tube'
_diffrn_source_type 'Enhance (Mo) X-ray Source'
_exptl_absorpt_coefficient_mu 0.255
_exptl_absorpt_correction_T_max 0.97
_exptl_absorpt_correction_T_min 0.67
_exptl_absorpt_correction_type multi-scan
_exptl_absorpt_process_details
;
SADABS-2016/2 - Bruker AXS area detector scaling and absorption correction
;
_exptl_crystal_colour 'dark purple'
_exptl_crystal_density_diffrn 1.367
_exptl_crystal_density_method 'not measured'
_exptl_crystal_description plate
_exptl_crystal_F_000 640
_exptl_crystal_size_max 0.230
_exptl_crystal_size_mid 0.210
_exptl_crystal_size_min 0.110
_refine_diff_density_max 0.780
_refine_diff_density_min -0.348
_refine_ls_extinction_method none
_refine_ls_goodness_of_fit_ref 1.173
_refine_ls_hydrogen_treatment constr
_refine_ls_matrix_type full
_refine_ls_number_parameters 209
_refine_ls_number_reflns 2928
_refine_ls_number_restraints 0
_refine_ls_restrained_S_all 1.173
_refine_ls_R_factor_all 0.1246
_refine_ls_R_factor_gt 0.1135
_refine_ls_shift/su_max 0.000
_refine_ls_shift/su_mean 0.000
_refine_ls_structure_factor_coef Fsqd
_refine_ls_weighting_details 'w=1/[\s^2^(Fo^2^)+(0.0120P)^2^+6.8961P] where P=(Fo^2^+2Fc^2^)/3'
_refine_ls_weighting_scheme calc
_refine_ls_wR_factor_gt 0.2103
_refine_ls_wR_factor_ref 0.2151
_reflns_number_gt 2558
_reflns_number_total 2928
_reflns_threshold_expression 'I > 2\s(I)'
_cod_data_source_file d0dt02727h2.cif
_cod_data_source_block 200721_PhPtDAP
_cod_depositor_comments
;
The following automatic conversions were performed:

data item '_exptl_absorpt_correction_type' value 'Multi-Scan' was
changed to 'multi-scan' in accordance with the
/home/data/users/saulius/crontab/automatic-downloads/rss-feeds/RSC/lib/dictionaries/cif_core.dic
dictionary named 'cif_core.dic' version 2.4.2 last updated on
2011-04-26.

Automatic conversion script
Id: cif_fix_values 7556 2019-12-06 15:28:31Z antanas 

 Adding full bibliography for 7705590.cif.
;
_cod_database_code 7705590

loop_
_space_group_symop_operation_xyz
'x, y, z'
'-x+1/2, y+1/2, -z'
'-x, -y, -z'
'x-1/2, -y-1/2, z'

loop_
_atom_site_type_symbol
_atom_site_label
_atom_site_fract_x
_atom_site_fract_y
_atom_site_fract_z
_atom_site_U_iso_or_equiv
_atom_site_adp_type
_atom_site_calc_flag
_atom_site_refinement_flags_adp
_atom_site_refinement_flags_occupancy
_atom_site_refinement_flags_posn
_atom_site_occupancy
_atom_site_disorder_assembly
_atom_site_disorder_group
C C1 0.1953(7) 0.0745(2) 0.7994(6) 0.0400(12) Uani d . . . 1.0 . .
C C2 0.3817(8) 0.0869(3) 0.9253(7) 0.0539(16) Uani d . . . 1.0 . .
H H1 0.413325 0.113682 1.01283 0.065 Uiso calc U . R 1.0 . .
C C3 0.4993(8) 0.0533(3) 0.8938(7) 0.0573(17) Uani d . . . 1.0 . .
H H2 0.631287 0.051896 0.953709 0.069 Uiso calc U . R 1.0 . .
C C4 0.3875(7) 0.0192(3) 0.7507(7) 0.0452(13) Uani d . . . 1.0 . .
N N1 0.4680(6) -0.0200(2) 0.6910(6) 0.0496(12) Uani d . . . 1.0 . .
C C5 -0.3723(7) 0.0514(2) 0.4400(6) 0.0407(12) Uani d . . . 1.0 . .
C C6 -0.4540(8) 0.0942(2) 0.5057(7) 0.0475(14) Uani d . . . 1.0 . .
H H3 -0.582426 0.104407 0.461024 0.057 Uiso calc U . R 1.0 . .
C C7 -0.3184(7) 0.1172(2) 0.6402(7) 0.0414(12) Uani d . . . 1.0 . .
H H4 -0.334164 0.146318 0.707215 0.05 Uiso calc U . R 1.0 . .
C C8 -0.1447(7) 0.0901(2) 0.6659(6) 0.0361(11) Uani d . . . 1.0 . .
C C9 0.0325(7) 0.1012(2) 0.7897(6) 0.0401(12) Uani d . . . 1.0 . .
N N2 0.2025(6) 0.03263(19) 0.6930(5) 0.0390(10) Uani d . . . 1.0 . .
C C16 0.0668(9) 0.2204(3) 0.7217(7) 0.0615(17) Uani d . . . 1.0 . .
H H8 0.057472 0.187553 0.651418 0.092 Uiso calc U . R 1.0 . .
H H9 -0.038269 0.245754 0.663178 0.092 Uiso calc U . R 1.0 . .
H H10 0.184632 0.240038 0.745013 0.092 Uiso calc U . R 1.0 . .
Cl Cl1 0.0851(7) 0.30621(19) 0.9703(6) 0.0506(15) Uani d . P . 0.307(4) A 1
Cl Cl2 0.0538(3) 0.15156(10) 1.3720(3) 0.0564(7) Uani d . P . 0.693(4) A 2
N N3 -0.1851(5) 0.05092(18) 0.5402(5) 0.0381(10) Uani d . . . 1.0 . .
H H5 -0.102558 0.028824 0.526487 0.046 Uiso calc U . R 1.0 . .
C C10 0.0475(7) 0.1450(2) 0.9177(6) 0.0388(12) Uani d . . . 1.0 . .
C C11 0.0613(8) 0.2016(2) 0.8841(7) 0.0458(13) Uani d . . . 1.0 . .
C C12 0.0724(7) 0.2411(2) 1.0053(7) 0.0447(13) Uani d . . . 1.0 . .
H H6 0.082234 0.279661 0.982829 0.054 Uiso calc U P R 0.693(4) A 2
C C13 0.0698(7) 0.2264(2) 1.1566(7) 0.0444(13) Uani d . . . 1.0 . .
C C14 0.0590(7) 0.1695(3) 1.1870(7) 0.0455(13) Uani d . . . 1.0 . .
H H7 0.059338 0.158357 1.291126 0.055 Uiso calc U P R 0.307(4) A 1
C C15 0.0475(7) 0.1280(2) 1.0707(7) 0.0393(12) Uani d . . . 1.0 . .
C C17 0.0825(8) 0.2713(3) 1.2843(8) 0.0573(16) Uani d . . . 1.0 . .
H H11 0.078644 0.253478 1.383589 0.086 Uiso calc U . R 1.0 . .
H H12 0.199944 0.292009 1.316045 0.086 Uiso calc U . R 1.0 . .
H H13 -0.023089 0.297221 1.235444 0.086 Uiso calc U . R 1.0 . .
C C18 0.0383(8) 0.0671(2) 1.1102(7) 0.0465(13) Uani d . . . 1.0 . .
H H14 0.0398 0.063512 1.222079 0.07 Uiso calc U . R 1.0 . .
H H15 -0.077106 0.050652 1.027619 0.07 Uiso calc U . R 1.0 . .
H H16 0.146311 0.047351 1.106798 0.07 Uiso calc U . R 1.0 . .

loop_
_atom_site_aniso_label
_atom_site_aniso_U_11
_atom_site_aniso_U_22
_atom_site_aniso_U_33
_atom_site_aniso_U_12
_atom_site_aniso_U_13
_atom_site_aniso_U_23
C1 0.036(3) 0.054(3) 0.031(3) -0.004(2) 0.013(2) -0.009(2)
C2 0.035(3) 0.075(4) 0.050(3) -0.005(3) 0.015(3) -0.024(3)
C3 0.034(3) 0.089(5) 0.044(3) 0.000(3) 0.011(3) -0.022(3)
C4 0.028(3) 0.067(4) 0.038(3) 0.002(2) 0.011(2) -0.010(3)
N1 0.035(2) 0.074(3) 0.036(2) 0.008(2) 0.011(2) -0.012(2)
C5 0.033(3) 0.051(3) 0.035(3) 0.004(2) 0.011(2) -0.003(2)
C6 0.036(3) 0.057(4) 0.048(3) 0.014(3) 0.016(3) -0.006(3)
C7 0.035(3) 0.047(3) 0.041(3) 0.007(2) 0.015(2) -0.003(2)
C8 0.035(3) 0.045(3) 0.030(3) 0.001(2) 0.015(2) -0.004(2)
C9 0.039(3) 0.050(3) 0.033(3) -0.002(2) 0.016(2) -0.007(2)
N2 0.032(2) 0.053(3) 0.032(2) 0.0015(19) 0.0127(18) -0.0051(19)
C16 0.066(4) 0.076(5) 0.044(3) -0.013(3) 0.024(3) 0.001(3)
Cl1 0.048(3) 0.041(3) 0.061(3) -0.0019(19) 0.021(2) 0.004(2)
Cl2 0.0591(14) 0.0797(16) 0.0358(11) 0.0143(11) 0.0249(10) -0.0013(10)
N3 0.031(2) 0.052(3) 0.031(2) 0.0054(19) 0.0117(18) -0.0049(19)
C10 0.033(3) 0.049(3) 0.031(3) 0.003(2) 0.010(2) -0.007(2)
C11 0.041(3) 0.057(4) 0.036(3) -0.002(3) 0.014(2) -0.005(3)
C12 0.039(3) 0.042(3) 0.046(3) -0.002(2) 0.011(2) -0.005(2)
C13 0.035(3) 0.047(3) 0.045(3) -0.002(2) 0.010(2) -0.013(3)
C14 0.035(3) 0.060(4) 0.042(3) 0.002(2) 0.016(2) -0.011(3)
C15 0.028(2) 0.049(3) 0.042(3) 0.001(2) 0.016(2) -0.003(2)
C17 0.048(3) 0.060(4) 0.055(4) 0.002(3) 0.012(3) -0.025(3)
C18 0.044(3) 0.046(3) 0.051(3) -0.003(2) 0.020(3) -0.008(3)

loop_
_atom_type_symbol
_atom_type_description
_atom_type_scat_dispersion_real
_atom_type_scat_dispersion_imag
_atom_type_scat_source
C C 0.0033 0.0016 'International Tables Vol C Tables 4.2.6.8 and 6.1.1.4'
H H 0.0000 0.0000 'International Tables Vol C Tables 4.2.6.8 and 6.1.1.4'
N N 0.0061 0.0033 'International Tables Vol C Tables 4.2.6.8 and 6.1.1.4'
Cl Cl 0.1484 0.1585 'International Tables Vol C Tables 4.2.6.8 and 6.1.1.4'

loop_
_geom_angle_atom_site_label_1
_geom_angle_atom_site_label_2
_geom_angle_atom_site_label_3
_geom_angle_site_symmetry_1
_geom_angle_site_symmetry_3
_geom_angle
_geom_angle_publ_flag
N2 C1 C9 . . 125.2(5) ?
N2 C1 C2 . . 110.6(5) ?
C9 C1 C2 . . 124.2(5) ?
C3 C2 C1 . . 106.6(5) ?
C2 C3 C4 . . 106.9(5) ?
N1 C4 N2 . . 127.9(5) ?
N1 C4 C3 . . 120.7(5) ?
N2 C4 C3 . . 111.3(5) ?
C5 N1 C4 3_556 . 122.8(5) ?
N1 C5 N3 3_556 . 129.2(5) ?
N1 C5 C6 3_556 . 124.2(5) ?
N3 C5 C6 . . 106.6(4) ?
C7 C6 C5 . . 108.5(5) ?
C6 C7 C8 . . 108.3(5) ?
N3 C8 C9 . . 125.4(4) ?
N3 C8 C7 . . 106.6(4) ?
C9 C8 C7 . . 127.9(5) ?
C8 C9 C1 . . 123.7(5) ?
C8 C9 C10 . . 117.5(4) ?
C1 C9 C10 . . 118.8(5) ?
C4 N2 C1 . . 104.5(4) ?
C5 N3 C8 . . 110.0(4) ?
C11 C10 C15 . . 120.8(5) ?
C11 C10 C9 . . 120.2(5) ?
C15 C10 C9 . . 119.1(5) ?
C12 C11 C10 . . 118.5(5) ?
C12 C11 C16 . . 120.2(5) ?
C10 C11 C16 . . 121.4(5) ?
C13 C12 C11 . . 122.7(5) ?
C13 C12 Cl1 . . 117.3(5) ?
C11 C12 Cl1 . . 119.9(5) ?
C12 C13 C14 . . 117.3(5) ?
C12 C13 C17 . . 120.4(5) ?
C14 C13 C17 . . 122.3(5) ?
C13 C14 C15 . . 122.7(5) ?
C13 C14 Cl2 . . 117.1(4) ?
C15 C14 Cl2 . . 120.1(5) ?
C10 C15 C14 . . 118.1(5) ?
C10 C15 C18 . . 121.2(5) ?
C14 C15 C18 . . 120.7(5) ?

loop_
_geom_bond_atom_site_label_1
_geom_bond_atom_site_label_2
_geom_bond_site_symmetry_2
_geom_bond_distance
_geom_bond_publ_flag
C1 N2 . 1.383(6) ?
C1 C9 . 1.398(7) ?
C1 C2 . 1.456(7) ?
C2 C3 . 1.334(8) ?
C3 C4 . 1.449(8) ?
C4 N1 . 1.347(7) ?
C4 N2 . 1.365(6) ?
N1 C5 3_556 1.319(7) ?
C5 N3 . 1.367(6) ?
C5 C6 . 1.444(7) ?
C6 C7 . 1.339(7) ?
C7 C8 . 1.439(7) ?
C8 N3 . 1.380(6) ?
C8 C9 . 1.393(7) ?
C9 C10 . 1.501(7) ?
C16 C11 . 1.510(8) ?
Cl1 C12 . 1.593(7) ?
Cl2 C14 . 1.695(6) ?
C10 C11 . 1.396(8) ?
C10 C15 . 1.401(7) ?
C11 C12 . 1.394(8) ?
C12 C13 . 1.381(8) ?
C13 C14 . 1.391(8) ?
C13 C17 . 1.523(7) ?
C14 C15 . 1.395(7) ?
C15 C18 . 1.501(7) ?

loop_
_geom_torsion_atom_site_label_1
_geom_torsion_atom_site_label_2
_geom_torsion_atom_site_label_3
_geom_torsion_atom_site_label_4
_geom_torsion_site_symmetry_1
_geom_torsion_site_symmetry_2
_geom_torsion_site_symmetry_3
_geom_torsion_site_symmetry_4
_geom_torsion
_geom_torsion_publ_flag
N2 C1 C2 C3 . . . . 0.6(7) ?
C9 C1 C2 C3 . . . . -179.9(6) ?
C1 C2 C3 C4 . . . . -1.0(7) ?
C2 C3 C4 N1 . . . . -178.7(6) ?
C2 C3 C4 N2 . . . . 1.1(8) ?
N2 C4 N1 C5 . . . 3_556 1.2(10) ?
C3 C4 N1 C5 . . . 3_556 -179.1(6) ?
N1 C5 C6 C7 3_556 . . . 178.9(6) ?
N3 C5 C6 C7 . . . . -0.6(7) ?
C5 C6 C7 C8 . . . . 0.1(7) ?
C6 C7 C8 N3 . . . . 0.4(6) ?
C6 C7 C8 C9 . . . . 179.0(6) ?
N3 C8 C9 C1 . . . . 1.8(9) ?
C7 C8 C9 C1 . . . . -176.6(5) ?
N3 C8 C9 C10 . . . . -179.0(5) ?
C7 C8 C9 C10 . . . . 2.6(8) ?
N2 C1 C9 C8 . . . . -2.4(9) ?
C2 C1 C9 C8 . . . . 178.2(6) ?
N2 C1 C9 C10 . . . . 178.4(5) ?
C2 C1 C9 C10 . . . . -1.0(8) ?
N1 C4 N2 C1 . . . . 179.0(6) ?
C3 C4 N2 C1 . . . . -0.7(7) ?
C9 C1 N2 C4 . . . . -179.4(5) ?
C2 C1 N2 C4 . . . . 0.1(6) ?
N1 C5 N3 C8 3_556 . . . -178.5(6) ?
C6 C5 N3 C8 . . . . 0.8(6) ?
C9 C8 N3 C5 . . . . -179.5(5) ?
C7 C8 N3 C5 . . . . -0.8(6) ?
C8 C9 C10 C11 . . . . -84.4(6) ?
C1 C9 C10 C11 . . . . 94.8(6) ?
C8 C9 C10 C15 . . . . 95.6(6) ?
C1 C9 C10 C15 . . . . -85.1(6) ?
C15 C10 C11 C12 . . . . -0.9(8) ?
C9 C10 C11 C12 . . . . 179.1(5) ?
C15 C10 C11 C16 . . . . 178.3(5) ?
C9 C10 C11 C16 . . . . -1.7(8) ?
C10 C11 C12 C13 . . . . -0.2(8) ?
C16 C11 C12 C13 . . . . -179.4(5) ?
C10 C11 C12 Cl1 . . . . -179.0(5) ?
C16 C11 C12 Cl1 . . . . 1.7(8) ?
C11 C12 C13 C14 . . . . 1.2(8) ?
Cl1 C12 C13 C14 . . . . -179.9(5) ?
C11 C12 C13 C17 . . . . 180.0(5) ?
Cl1 C12 C13 C17 . . . . -1.1(7) ?
C12 C13 C14 C15 . . . . -1.2(8) ?
C17 C13 C14 C15 . . . . -179.9(5) ?
C12 C13 C14 Cl2 . . . . -179.4(4) ?
C17 C13 C14 Cl2 . . . . 1.8(7) ?
C11 C10 C15 C14 . . . . 0.9(7) ?
C9 C10 C15 C14 . . . . -179.1(5) ?
C11 C10 C15 C18 . . . . -178.2(5) ?
C9 C10 C15 C18 . . . . 1.8(7) ?
C13 C14 C15 C10 . . . . 0.1(8) ?
Cl2 C14 C15 C10 . . . . 178.4(4) ?
C13 C14 C15 C18 . . . . 179.3(5) ?
Cl2 C14 C15 C18 . . . . -2.5(7) ?
